data_4125109
loop_
_publ_author_name
'Chu, Jiaxiang'
'Munz, Dominik'
'Jazzar, Rodolphe'
'Melaimi, Mohand'
'Bertrand, Guy'

_publ_section_title
;
 Synthesis of Hemilabile Cyclic (Alkyl)(amino)carbenes (CAACs) and
 Applications in Organometallic Chemistry.
;
_journal_issue 25
_journal_name_full 'Journal of the American Chemical Society'
_journal_page_first 7884
_journal_page_last 7887
_journal_paper_doi 10.1021/jacs.6b05221
_journal_volume 138
_journal_year 2016
_chemical_formula_moiety 'C36 H54 Au Cl N2'
_chemical_formula_sum 'C36 H54 Au Cl N2'
_chemical_formula_weight 747.23
_space_group_crystal_system triclinic
_space_group_IT_number 2
_space_group_name_Hall '-P 1'
_space_group_name_H-M_alt 'P -1'
_symmetry_space_group_name_Hall '-P 1'
_symmetry_space_group_name_H-M 'P -1'
_atom_sites_solution_hydrogens geom
_audit_creation_date 2016-05-10
_audit_creation_method
;
Olex2 1.2-beta
(compiled 2016.02.19 svn.r3266 for OlexSys, GUI svn.r5155)
;
_cell_angle_alpha 106.828(2)
_cell_angle_beta 94.902(2)
_cell_angle_gamma 98.618(2)
_cell_formula_units_Z 4
_cell_length_a 10.0911(7)
_cell_length_b 18.5601(14)
_cell_length_c 19.6959(14)
_cell_measurement_reflns_used 7398
_cell_measurement_temperature 100(2)
_cell_measurement_theta_max 25.32
_cell_measurement_theta_min 2.18
_cell_volume 3458.6(4)
_computing_cell_refinement 'SAINT v8.34A (Bruker, 2013)'
_computing_data_collection 'APEX2 v2013.6-2 (Bruker, 2013)'
_computing_data_reduction 'SAINT v8.34A (Bruker, 2013)'
_computing_molecular_graphics 'Olex2 (Dolomanov et al., 2009)'
_computing_publication_material 'Olex2 (Dolomanov et al., 2009)'
_computing_structure_refinement 'ShelXL (Sheldrick, 2015)'
_computing_structure_solution 'ShelXT (Sheldrick, 2008)'
_diffrn_ambient_temperature 100.0
_diffrn_detector 'Bruker APEX-II CCD'
_diffrn_detector_area_resol_mean 7.9
_diffrn_detector_type 'CCD Area Detector'
_diffrn_measured_fraction_theta_full 0.997
_diffrn_measured_fraction_theta_max 0.992
_diffrn_measurement_device 'Kappa Four-Circle Diffractometer'
_diffrn_measurement_device_type 'Bruker APEX II Ultra'
_diffrn_measurement_method '\w and \f scans'
_diffrn_radiation_monochromator 'Double Bounce Multilayer Mirrors'
_diffrn_radiation_probe x-ray
_diffrn_radiation_type MoK\a
_diffrn_radiation_wavelength 0.71073
_diffrn_reflns_av_unetI/netI 0.0710
_diffrn_reflns_Laue_measured_fraction_full 0.997
_diffrn_reflns_Laue_measured_fraction_max 0.992
_diffrn_reflns_limit_h_max 12
_diffrn_reflns_limit_h_min -12
_diffrn_reflns_limit_k_max 21
_diffrn_reflns_limit_k_min -22
_diffrn_reflns_limit_l_max 23
_diffrn_reflns_limit_l_min 0
_diffrn_reflns_number 16395
_diffrn_reflns_point_group_measured_fraction_full 0.997
_diffrn_reflns_point_group_measured_fraction_max 0.992
_diffrn_reflns_theta_full 25.000
_diffrn_reflns_theta_max 25.415
_diffrn_reflns_theta_min 1.090
_diffrn_source 'Micro Focus Rotating Anode'
_diffrn_source_type 'Bruker TXS'
_diffrn_standards_number 0
_exptl_absorpt_coefficient_mu 4.356
_exptl_absorpt_correction_T_max 0.096
_exptl_absorpt_correction_T_min 0.061
_exptl_absorpt_correction_type multi-scan
_exptl_absorpt_process_details
;
 TWINABS-2012/1 (Bruker,2012) was used for absorption correction.
 
For component 1:
 wR2(int) was 0.0557 before and 0.0366 after correction.
 The Ratio of minimum to maximum transmission not present.
 The \l/2 correction factor is Not present
 
For component 2:
 wR2(int) was 0.0677 before and 0.0354 after correction.
 The Ratio of minimum to maximum transmission not present.
 The \l/2 correction factor is Not present
;
_exptl_crystal_colour colourless
_exptl_crystal_colour_primary colourless
_exptl_crystal_density_diffrn 1.435
_exptl_crystal_description plate
_exptl_crystal_F_000 1520
_exptl_crystal_size_max 0.22
_exptl_crystal_size_mid 0.22
_exptl_crystal_size_min 0.01
_refine_diff_density_max 1.485
_refine_diff_density_min -0.908
_refine_diff_density_rms 0.153
_refine_ls_extinction_method none
_refine_ls_goodness_of_fit_ref 1.019
_refine_ls_hydrogen_treatment constr
_refine_ls_matrix_type full
_refine_ls_number_parameters 738
_refine_ls_number_reflns 16395
_refine_ls_number_restraints 30
_refine_ls_restrained_S_all 1.018
_refine_ls_R_factor_all 0.0718
_refine_ls_R_factor_gt 0.0405
_refine_ls_shift/su_max 0.001
_refine_ls_shift/su_mean 0.000
_refine_ls_structure_factor_coef Fsqd
_refine_ls_weighting_details 'w=1/[\s^2^(Fo^2^)+(0.0365P)^2^] where P=(Fo^2^+2Fc^2^)/3'
_refine_ls_weighting_scheme calc
_refine_ls_wR_factor_gt 0.0746
_refine_ls_wR_factor_ref 0.0836
_reflns_Friedel_coverage 0.000
_reflns_number_gt 12167
_reflns_number_total 16395
_reflns_threshold_expression 'I > 2\s(I)'
_cod_data_source_file ja6b05221_si_004.cif
_cod_data_source_block p-1twin4
_cod_depositor_comments
;
The following automatic conversions were performed:

'_diffrn_radiation_probe' value 'X-ray' changed to 'x-ray' according
to
/usr/data/users/saulius/crontab/automatic-downloads/rss-feeds/ACS/lib/dictionaries/cif_core.dic
dictionary named 'cif_core.dic' version 2.4.2 from 2011-04-26.

Automatic conversion script
Id: cif_fix_values 4268 2015-11-12 08:31:59Z antanas 

 Adding full bibliography for 4125107--4125110.cif.
;
_cod_original_cell_volume 3458.5(4)
_cod_database_code 4125109
_shelx_space_group_comment
;
The symmetry employed for this shelxl refinement is uniquely defined
by the following loop, which should always be used as a source of
symmetry information in preference to the above space-group names.
They are only intended as comments.
;
_olex2_refinement_description
;
1. Twinned data refinement
 Scales: 0.5295(6) 0.4705(6)
2. Fixed Uiso
 At 1.2 times of:
  All C(H) groups, All C(H,H) groups
 At 1.5 times of:
  All C(H,H,H) groups
3. Uiso/Uaniso restraints and constraints
Uanis(C27) = Uanis(C28) = Uanis(C29)
4. Rigid body (RIGU) restrains
 C4, C24, C23, C3, N1
 with sigma for 1-2 distances of 0.004 and sigma for 1-3 distances of 0.004
5.a Ternary CH refined with riding coordinates:
 C19'(H19'), C31(H31), C34(H34), C16(H16), C19(H19), C34'(H34'), C31'(H31'),
 C16'(H16')
5.b Secondary CH2 refined with riding coordinates:
 C3(H3A,H3B), C3'(H3'A,H3'B)
5.c Aromatic/amide H refined with riding coordinates:
 C27(H27), C28(H28), C29(H29), C14(H14), C13(H13), C12(H12), C29'(H29'),
 C28'(H28'), C27'(H27'), C12'(H12'), C13'(H13'), C14'(H14')
5.d Idealised Me refined as rotating group:
 C33(H33A,H33B,H33C), C32(H32A,H32B,H32C), C35(H35A,H35B,H35C), C36(H36A,H36B,
 H36C), C23(H23A,H23B,H23C), C24(H24A,H24B,H24C), C22(H22A,H22B,H22C), C17(H17A,
 H17B,H17C), C18(H18A,H18B,H18C), C21(H21A,H21B,H21C), C20(H20A,H20B,H20C),
 C7(H7A,H7B,H7C), C9(H9A,H9B,H9C), C8(H8A,H8B,H8C), C36'(H36D,H36E,H36F),
 C35'(H35D,H35E,H35F), C33'(H33D,H33E,H33F), C32'(H32D,H32E,H32F), C24'(H24D,
 H24E,H24F), C23'(H23D,H23E,H23F), C8'(H8'A,H8'B,H8'C), C21'(H21D,H21E,H21F),
 C20'(H20D,H20E,H20F), C17'(H17D,H17E,H17F), C18'(H18D,H18E,H18F), C7'(H7'A,
 H7'B,H7'C), C9'(H9'A,H9'B,H9'C), C22'(H22D,H22E,H22F)
;
_shelx_shelxl_version_number 2014/7
_olex2_submission_special_instructions 'No special instructions were received'

loop_
_space_group_symop_operation_xyz
'x, y, z'
'-x, -y, -z'

loop_
_atom_site_label
_atom_site_type_symbol
_atom_site_fract_x
_atom_site_fract_y
_atom_site_fract_z
_atom_site_U_iso_or_equiv
_atom_site_adp_type
_atom_site_occupancy
_atom_site_site_symmetry_order
_atom_site_calc_flag
_atom_site_refinement_flags_posn
_atom_site_refinement_flags_adp
Au1 Au 1.03162(3) 0.14084(2) 0.51176(2) 0.02266(11) Uani 1 1 d . .
Au1' Au 0.06305(3) 0.14238(2) 0.07388(2) 0.01843(10) Uani 1 1 d . .
Cl1 Cl 1.2499(2) 0.12067(15) 0.52220(12) 0.0325(6) Uani 1 1 d . .
Cl1' Cl -0.1687(2) 0.11949(14) 0.05228(11) 0.0266(6) Uani 1 1 d . .
N1 N 0.7619(7) 0.1558(5) 0.4534(4) 0.0217(19) Uani 1 1 d . U
N2 N 0.8932(7) 0.2849(4) 0.6113(4) 0.0193(17) Uani 1 1 d . .
N1' N 0.3392(7) 0.1521(4) 0.1397(3) 0.0146(17) Uani 1 1 d . .
C25' C 0.2904(8) 0.1403(5) 0.2043(4) 0.017(2) Uani 1 1 d . .
N2' N 0.2945(7) 0.2916(4) 0.0600(4) 0.0180(17) Uani 1 1 d . .
C11' C 0.3852(8) 0.4285(5) 0.0877(4) 0.022(2) Uani 1 1 d . .
C19' C 0.0187(8) 0.3184(5) 0.0414(5) 0.030(2) Uani 1 1 d . .
H19' H 0.0515 0.2698 0.0402 0.036 Uiso 1 1 calc R .
C1 C 0.8414(8) 0.1568(5) 0.5084(5) 0.016(2) Uani 1 1 d . .
C25 C 0.8061(8) 0.1498(6) 0.3836(4) 0.021(2) Uani 1 1 d . .
C26 C 0.8539(8) 0.2181(6) 0.3698(5) 0.021(2) Uani 1 1 d . .
C31 C 0.8800(8) 0.2957(5) 0.4259(5) 0.030(2) Uani 1 1 d . .
H31 H 0.8349 0.2905 0.4680 0.036 Uiso 1 1 calc R .
C33 C 0.8226(9) 0.3567(6) 0.3992(5) 0.047(3) Uani 1 1 d . .
H33A H 0.8658 0.3630 0.3581 0.070 Uiso 1 1 calc GR .
H33B H 0.8407 0.4056 0.4378 0.070 Uiso 1 1 calc GR .
H33C H 0.7247 0.3403 0.3849 0.070 Uiso 1 1 calc GR .
C32 C 1.0314(9) 0.3240(6) 0.4513(5) 0.039(3) Uani 1 1 d . .
H32A H 1.0690 0.2858 0.4685 0.058 Uiso 1 1 calc GR .
H32B H 1.0452 0.3724 0.4903 0.058 Uiso 1 1 calc GR .
H32C H 1.0771 0.3320 0.4114 0.058 Uiso 1 1 calc GR .
C27 C 0.8906(8) 0.2110(6) 0.3012(5) 0.0313(15) Uani 1 1 d . .
H27 H 0.9240 0.2560 0.2897 0.038 Uiso 1 1 calc R .
C28 C 0.8799(8) 0.1422(6) 0.2512(5) 0.0313(15) Uani 1 1 d . .
H28 H 0.9022 0.1400 0.2049 0.038 Uiso 1 1 calc R .
C29 C 0.8368(8) 0.0746(6) 0.2666(5) 0.0313(15) Uani 1 1 d . .
H29 H 0.8321 0.0267 0.2312 0.038 Uiso 1 1 calc R .
C30 C 0.7999(8) 0.0769(6) 0.3344(5) 0.024(2) Uani 1 1 d . .
C34 C 0.7704(8) 0.0014(5) 0.3514(5) 0.029(2) Uani 1 1 d . .
H34 H 0.7457 0.0124 0.4010 0.034 Uiso 1 1 calc R .
C35 C 0.9005(9) -0.0325(5) 0.3495(5) 0.033(3) Uani 1 1 d . .
H35A H 0.9230 -0.0467 0.3005 0.050 Uiso 1 1 calc GR .
H35B H 0.8866 -0.0781 0.3655 0.050 Uiso 1 1 calc GR .
H35C H 0.9749 0.0056 0.3814 0.050 Uiso 1 1 calc GR .
C36 C 0.6556(9) -0.0576(6) 0.3001(5) 0.039(3) Uani 1 1 d . .
H36A H 0.5719 -0.0367 0.3019 0.058 Uiso 1 1 calc GR .
H36B H 0.6425 -0.1044 0.3142 0.058 Uiso 1 1 calc GR .
H36C H 0.6788 -0.0696 0.2512 0.058 Uiso 1 1 calc GR .
C4 C 0.6145(8) 0.1585(6) 0.4642(5) 0.022(2) Uani 1 1 d . U
C23 C 0.5654(9) 0.2211(6) 0.4410(5) 0.035(2) Uani 1 1 d . U
H23A H 0.4713 0.2218 0.4496 0.052 Uiso 1 1 calc GR .
H23B H 0.5709 0.2119 0.3898 0.052 Uiso 1 1 calc GR .
H23C H 0.6219 0.2705 0.4683 0.052 Uiso 1 1 calc GR .
C24 C 0.5264(8) 0.0809(5) 0.4215(4) 0.030(2) Uani 1 1 d . U
H24A H 0.5323 0.0714 0.3703 0.046 Uiso 1 1 calc GR .
H24B H 0.4322 0.0815 0.4299 0.046 Uiso 1 1 calc GR .
H24C H 0.5586 0.0401 0.4370 0.046 Uiso 1 1 calc GR .
C3 C 0.6223(9) 0.1744(5) 0.5462(4) 0.022(2) Uani 1 1 d . U
H3A H 0.5492 0.1395 0.5575 0.027 Uiso 1 1 calc R .
H3B H 0.6128 0.2279 0.5699 0.027 Uiso 1 1 calc R .
C2 C 0.7628(9) 0.1603(6) 0.5722(4) 0.021(2) Uani 1 1 d . .
C22 C 0.7552(8) 0.0807(5) 0.5829(4) 0.024(2) Uani 1 1 d . .
H22A H 0.7162 0.0410 0.5378 0.037 Uiso 1 1 calc GR .
H22B H 0.6983 0.0770 0.6200 0.037 Uiso 1 1 calc GR .
H22C H 0.8464 0.0736 0.5975 0.037 Uiso 1 1 calc GR .
C5 C 0.8362(8) 0.2331(5) 0.6346(4) 0.019(2) Uani 1 1 d . .
C10 C 0.9594(11) 0.3600(5) 0.6489(5) 0.028(2) Uani 1 1 d . .
C15 C 0.8885(9) 0.4206(6) 0.6632(5) 0.031(2) Uani 1 1 d . .
C14 C 0.9580(9) 0.4953(5) 0.6946(5) 0.040(3) Uani 1 1 d . .
H14 H 0.9094 0.5364 0.7042 0.048 Uiso 1 1 calc R .
C13 C 1.0953(10) 0.5101(6) 0.7118(5) 0.044(3) Uani 1 1 d . .
H13 H 1.1418 0.5611 0.7345 0.053 Uiso 1 1 calc R .
C12 C 1.1656(10) 0.4511(6) 0.6960(5) 0.042(3) Uani 1 1 d . .
H12 H 1.2614 0.4626 0.7070 0.050 Uiso 1 1 calc R .
C11 C 1.1036(9) 0.3758(5) 0.6650(5) 0.030(2) Uani 1 1 d . .
C16 C 1.1894(8) 0.3135(5) 0.6479(5) 0.033(2) Uani 1 1 d . .
H16 H 1.1277 0.2641 0.6212 0.039 Uiso 1 1 calc R .
C17 C 1.2957(10) 0.3286(6) 0.6003(5) 0.051(3) Uani 1 1 d . .
H17A H 1.3617 0.3748 0.6267 0.077 Uiso 1 1 calc GR .
H17B H 1.2515 0.3359 0.5572 0.077 Uiso 1 1 calc GR .
H17C H 1.3420 0.2848 0.5867 0.077 Uiso 1 1 calc GR .
C18 C 1.2583(9) 0.3043(6) 0.7157(5) 0.048(3) Uani 1 1 d . .
H18A H 1.1902 0.2950 0.7463 0.072 Uiso 1 1 calc GR .
H18B H 1.3236 0.3510 0.7414 0.072 Uiso 1 1 calc GR .
H18C H 1.3055 0.2607 0.7031 0.072 Uiso 1 1 calc GR .
C19 C 0.7328(9) 0.4070(6) 0.6447(5) 0.035(3) Uani 1 1 d . .
H19 H 0.6978 0.3507 0.6313 0.042 Uiso 1 1 calc R .
C21 C 0.6637(9) 0.4468(6) 0.7067(5) 0.054(3) Uani 1 1 d . .
H21A H 0.5656 0.4352 0.6923 0.081 Uiso 1 1 calc GR .
H21B H 0.6954 0.5023 0.7202 0.081 Uiso 1 1 calc GR .
H21C H 0.6856 0.4287 0.7477 0.081 Uiso 1 1 calc GR .
C20 C 0.6955(9) 0.4337(7) 0.5797(5) 0.062(4) Uani 1 1 d . .
H20A H 0.7380 0.4069 0.5393 0.093 Uiso 1 1 calc GR .
H20B H 0.7276 0.4890 0.5919 0.093 Uiso 1 1 calc GR .
H20C H 0.5970 0.4222 0.5666 0.093 Uiso 1 1 calc GR .
C6 C 0.8250(9) 0.2360(5) 0.7145(4) 0.025(2) Uani 1 1 d . .
C7 C 0.9070(8) 0.1798(6) 0.7345(4) 0.028(3) Uani 1 1 d . .
H7A H 0.8613 0.1271 0.7093 0.042 Uiso 1 1 calc GR .
H7B H 0.9142 0.1883 0.7863 0.042 Uiso 1 1 calc GR .
H7C H 0.9978 0.1881 0.7208 0.042 Uiso 1 1 calc GR .
C9 C 0.8792(9) 0.3152(5) 0.7689(4) 0.033(2) Uani 1 1 d . .
H9A H 0.9761 0.3297 0.7674 0.049 Uiso 1 1 calc GR .
H9B H 0.8651 0.3135 0.8171 0.049 Uiso 1 1 calc GR .
H9C H 0.8310 0.3530 0.7570 0.049 Uiso 1 1 calc GR .
C8 C 0.6749(9) 0.2159(5) 0.7234(5) 0.032(3) Uani 1 1 d . .
H8A H 0.6253 0.2530 0.7112 0.048 Uiso 1 1 calc GR .
H8B H 0.6677 0.2175 0.7731 0.048 Uiso 1 1 calc GR .
H8C H 0.6362 0.1643 0.6914 0.048 Uiso 1 1 calc GR .
C1' C 0.2626(8) 0.1589(5) 0.0863(5) 0.020(2) Uani 1 1 d . .
C30' C 0.2447(8) 0.0663(5) 0.2075(5) 0.019(2) Uani 1 1 d . .
C34' C 0.2191(8) -0.0051(5) 0.1434(4) 0.021(2) Uani 1 1 d . .
H34' H 0.2499 0.0095 0.1014 0.025 Uiso 1 1 calc R .
C36' C 0.2946(9) -0.0676(5) 0.1543(5) 0.028(2) Uani 1 1 d . .
H36D H 0.3915 -0.0465 0.1675 0.043 Uiso 1 1 calc GR .
H36E H 0.2802 -0.1103 0.1098 0.043 Uiso 1 1 calc GR .
H36F H 0.2602 -0.0858 0.1926 0.043 Uiso 1 1 calc GR .
C35' C 0.0667(7) -0.0365(5) 0.1262(5) 0.021(2) Uani 1 1 d . .
H35D H 0.0342 -0.0502 0.1671 0.032 Uiso 1 1 calc GR .
H35E H 0.0490 -0.0821 0.0840 0.032 Uiso 1 1 calc GR .
H35F H 0.0195 0.0026 0.1165 0.032 Uiso 1 1 calc GR .
C29' C 0.2088(8) 0.0605(6) 0.2720(5) 0.029(2) Uani 1 1 d . .
H29' H 0.1810 0.0110 0.2765 0.035 Uiso 1 1 calc R .
C28' C 0.2117(8) 0.1232(5) 0.3294(4) 0.024(2) Uani 1 1 d . .
H28' H 0.1871 0.1169 0.3731 0.029 Uiso 1 1 calc R .
C27' C 0.2496(8) 0.1952(6) 0.3246(5) 0.026(2) Uani 1 1 d . .
H27' H 0.2495 0.2384 0.3648 0.031 Uiso 1 1 calc R .
C26' C 0.2884(8) 0.2060(5) 0.2618(5) 0.020(2) Uani 1 1 d . .
C31' C 0.3209(8) 0.2869(5) 0.2555(5) 0.027(2) Uani 1 1 d . .
H31' H 0.3685 0.2833 0.2125 0.032 Uiso 1 1 calc R .
C33' C 0.4144(8) 0.3437(5) 0.3192(5) 0.036(2) Uani 1 1 d . .
H33D H 0.4370 0.3929 0.3099 0.054 Uiso 1 1 calc GR .
H33E H 0.4975 0.3240 0.3266 0.054 Uiso 1 1 calc GR .
H33F H 0.3692 0.3508 0.3621 0.054 Uiso 1 1 calc GR .
C32' C 0.1889(8) 0.3147(5) 0.2413(5) 0.031(2) Uani 1 1 d . .
H32D H 0.1288 0.2752 0.2021 0.047 Uiso 1 1 calc GR .
H32E H 0.2088 0.3618 0.2280 0.047 Uiso 1 1 calc GR .
H32F H 0.1446 0.3249 0.2846 0.047 Uiso 1 1 calc GR .
C4' C 0.4908(9) 0.1543(6) 0.1307(5) 0.023(2) Uani 1 1 d . .
C24' C 0.5228(8) 0.0744(5) 0.1194(5) 0.024(2) Uani 1 1 d . .
H24D H 0.6177 0.0750 0.1119 0.037 Uiso 1 1 calc GR .
H24E H 0.4642 0.0384 0.0773 0.037 Uiso 1 1 calc GR .
H24F H 0.5073 0.0583 0.1617 0.037 Uiso 1 1 calc GR .
C23' C 0.5841(8) 0.2090(5) 0.1954(4) 0.025(2) Uani 1 1 d . .
H23D H 0.5682 0.2612 0.2020 0.038 Uiso 1 1 calc GR .
H23E H 0.6784 0.2068 0.1880 0.038 Uiso 1 1 calc GR .
H23F H 0.5661 0.1942 0.2381 0.038 Uiso 1 1 calc GR .
C3' C 0.4932(8) 0.1803(5) 0.0640(4) 0.021(2) Uani 1 1 d . .
H3'A H 0.5469 0.1502 0.0305 0.025 Uiso 1 1 calc R .
H3'B H 0.5358 0.2350 0.0774 0.025 Uiso 1 1 calc R .
C2' C 0.3468(9) 0.1687(5) 0.0273(4) 0.016(2) Uani 1 1 d . .
C8' C 0.4784(8) 0.2242(5) -0.0872(5) 0.026(2) Uani 1 1 d . .
H8'A H 0.5516 0.2601 -0.0525 0.039 Uiso 1 1 calc GR .
H8'B H 0.4904 0.2267 -0.1354 0.039 Uiso 1 1 calc GR .
H8'C H 0.4803 0.1721 -0.0856 0.039 Uiso 1 1 calc GR .
C6' C 0.3419(8) 0.2458(5) -0.0688(4) 0.019(2) Uani 1 1 d . .
C5' C 0.3222(8) 0.2410(5) 0.0078(4) 0.018(2) Uani 1 1 d . .
C10' C 0.2743(10) 0.3674(5) 0.0672(5) 0.020(2) Uani 1 1 d . .
C12' C 0.3603(11) 0.5024(5) 0.0995(5) 0.030(3) Uani 1 1 d . .
H12' H 0.4342 0.5443 0.1140 0.036 Uiso 1 1 calc R .
C13' C 0.2304(10) 0.5164(5) 0.0905(5) 0.036(2) Uani 1 1 d . .
H13' H 0.2158 0.5672 0.0971 0.043 Uiso 1 1 calc R .
C14' C 0.1211(10) 0.4561(6) 0.0718(5) 0.029(3) Uani 1 1 d . .
H14' H 0.0317 0.4659 0.0666 0.035 Uiso 1 1 calc R .
C15' C 0.1413(9) 0.3818(5) 0.0607(5) 0.025(2) Uani 1 1 d . .
C21' C -0.0592(9) 0.3061(6) -0.0326(5) 0.042(3) Uani 1 1 d . .
H21D H -0.1008 0.3507 -0.0319 0.064 Uiso 1 1 calc GR .
H21E H -0.1298 0.2602 -0.0449 0.064 Uiso 1 1 calc GR .
H21F H 0.0034 0.2995 -0.0685 0.064 Uiso 1 1 calc GR .
C20' C -0.0794(9) 0.3314(5) 0.0975(5) 0.037(3) Uani 1 1 d . .
H20D H -0.0327 0.3340 0.1441 0.056 Uiso 1 1 calc GR .
H20E H -0.1569 0.2889 0.0830 0.056 Uiso 1 1 calc GR .
H20F H -0.1112 0.3796 0.1011 0.056 Uiso 1 1 calc GR .
C16' C 0.5269(9) 0.4135(6) 0.0987(5) 0.028(3) Uani 1 1 d . .
H16' H 0.5314 0.3628 0.0639 0.033 Uiso 1 1 calc R .
C17' C 0.5570(8) 0.4083(5) 0.1743(4) 0.038(3) Uani 1 1 d . .
H17D H 0.5539 0.4575 0.2094 0.057 Uiso 1 1 calc GR .
H17E H 0.6472 0.3957 0.1808 0.057 Uiso 1 1 calc GR .
H17F H 0.4892 0.3682 0.1813 0.057 Uiso 1 1 calc GR .
C18' C 0.6381(9) 0.4747(5) 0.0874(5) 0.044(3) Uani 1 1 d . .
H18D H 0.6169 0.4804 0.0400 0.066 Uiso 1 1 calc GR .
H18E H 0.7259 0.4585 0.0908 0.066 Uiso 1 1 calc GR .
H18F H 0.6418 0.5237 0.1243 0.066 Uiso 1 1 calc GR .
C7' C 0.2266(9) 0.1911(6) -0.1241(4) 0.027(2) Uani 1 1 d . .
H7'A H 0.1401 0.1961 -0.1057 0.041 Uiso 1 1 calc GR .
H7'B H 0.2410 0.1383 -0.1328 0.041 Uiso 1 1 calc GR .
H7'C H 0.2252 0.2040 -0.1689 0.041 Uiso 1 1 calc GR .
C9' C 0.3426(9) 0.3254(5) -0.0765(4) 0.029(2) Uani 1 1 d . .
H9'A H 0.4181 0.3618 -0.0438 0.044 Uiso 1 1 calc GR .
H9'B H 0.2572 0.3417 -0.0647 0.044 Uiso 1 1 calc GR .
H9'C H 0.3531 0.3239 -0.1259 0.044 Uiso 1 1 calc GR .
C22' C 0.3079(8) 0.0899(5) -0.0303(4) 0.020(2) Uani 1 1 d . .
H22D H 0.3206 0.0497 -0.0087 0.030 Uiso 1 1 calc GR .
H22E H 0.3654 0.0879 -0.0683 0.030 Uiso 1 1 calc GR .
H22F H 0.2129 0.0821 -0.0508 0.030 Uiso 1 1 calc GR .

loop_
_atom_site_aniso_label
_atom_site_aniso_U_11
_atom_site_aniso_U_22
_atom_site_aniso_U_33
_atom_site_aniso_U_23
_atom_site_aniso_U_13
_atom_site_aniso_U_12
Au1 0.0164(2) 0.0313(3) 0.0200(2) 0.00624(19) 0.00457(17) 0.00573(17)
Au1' 0.0128(2) 0.0254(3) 0.0194(2) 0.00897(18) 0.00433(16) 0.00475(16)
Cl1 0.0175(14) 0.0488(18) 0.0329(15) 0.0114(13) 0.0080(10) 0.0110(12)
Cl1' 0.0154(13) 0.0418(16) 0.0250(14) 0.0133(12) 0.0048(10) 0.0054(11)
N1 0.013(4) 0.032(5) 0.020(4) 0.005(4) 0.003(3) 0.009(3)
N2 0.015(4) 0.018(4) 0.023(4) 0.006(4) 0.001(3) -0.004(3)
N1' 0.017(4) 0.015(4) 0.013(4) 0.005(3) 0.003(3) 0.005(3)
C25' 0.012(5) 0.029(6) 0.014(5) 0.009(4) 0.004(4) 0.008(4)
N2' 0.013(4) 0.021(4) 0.020(5) 0.006(4) 0.001(3) 0.005(3)
C11' 0.032(5) 0.019(6) 0.016(5) 0.005(4) 0.011(4) 0.004(4)
C19' 0.029(6) 0.025(6) 0.035(6) 0.005(5) 0.000(4) 0.014(5)
C1 0.016(5) 0.011(6) 0.017(5) 0.000(5) 0.007(4) -0.005(4)
C25 0.012(5) 0.033(7) 0.013(5) 0.001(4) -0.003(4) 0.003(4)
C26 0.012(5) 0.037(7) 0.019(5) 0.014(5) 0.007(4) 0.006(4)
C31 0.026(5) 0.037(6) 0.034(6) 0.020(5) 0.004(4) 0.008(4)
C33 0.042(6) 0.052(8) 0.054(7) 0.028(6) 0.012(5) 0.008(5)
C32 0.032(6) 0.037(7) 0.042(6) 0.009(5) 0.004(5) -0.003(5)
C27 0.020(3) 0.053(4) 0.027(3) 0.016(3) 0.004(2) 0.017(3)
C28 0.020(3) 0.053(4) 0.027(3) 0.016(3) 0.004(2) 0.017(3)
C29 0.020(3) 0.053(4) 0.027(3) 0.016(3) 0.004(2) 0.017(3)
C30 0.014(5) 0.038(7) 0.019(5) 0.006(5) 0.004(4) 0.003(4)
C34 0.019(5) 0.041(7) 0.022(6) 0.000(5) 0.009(4) 0.012(5)
C35 0.049(7) 0.026(7) 0.023(6) 0.001(5) 0.012(5) 0.009(5)
C36 0.023(5) 0.043(7) 0.038(6) -0.006(5) 0.007(5) 0.002(5)
C4 0.007(4) 0.035(5) 0.023(5) 0.006(4) 0.007(3) 0.007(4)
C23 0.024(5) 0.053(6) 0.034(6) 0.020(5) 0.005(4) 0.015(4)
C24 0.020(5) 0.040(5) 0.025(5) 0.000(4) 0.008(4) 0.005(4)
C3 0.020(5) 0.023(6) 0.019(4) -0.003(4) 0.007(4) 0.004(4)
C2 0.018(6) 0.028(6) 0.017(5) 0.004(4) 0.009(4) 0.005(5)
C22 0.032(6) 0.013(5) 0.024(5) 0.001(4) 0.002(4) 0.001(4)
C5 0.017(5) 0.018(6) 0.025(5) 0.007(4) 0.011(4) 0.005(4)
C10 0.032(6) 0.021(6) 0.030(6) 0.010(5) -0.003(4) -0.004(5)
C15 0.026(5) 0.032(6) 0.034(6) 0.014(5) -0.008(4) -0.001(5)
C14 0.028(6) 0.035(7) 0.058(8) 0.014(6) -0.002(5) 0.012(5)
C13 0.056(7) 0.017(6) 0.051(7) 0.002(5) -0.005(6) 0.000(5)
C12 0.028(6) 0.044(8) 0.059(8) 0.029(6) 0.000(5) 0.001(5)
C11 0.030(6) 0.022(6) 0.031(6) 0.007(5) 0.004(5) -0.014(5)
C16 0.020(5) 0.034(7) 0.040(6) 0.005(5) 0.000(5) 0.005(5)
C17 0.042(7) 0.057(9) 0.050(7) 0.016(6) -0.006(6) 0.002(6)
C18 0.036(7) 0.052(8) 0.057(8) 0.022(6) 0.001(6) 0.002(5)
C19 0.039(7) 0.025(6) 0.033(6) -0.003(5) -0.004(5) 0.007(5)
C21 0.040(6) 0.061(8) 0.061(7) 0.010(6) 0.011(5) 0.023(5)
C20 0.044(7) 0.099(11) 0.043(7) 0.016(7) 0.003(5) 0.030(7)
C6 0.034(6) 0.023(6) 0.017(5) 0.004(4) 0.012(4) 0.006(4)
C7 0.029(6) 0.038(7) 0.018(5) 0.010(5) 0.001(4) 0.009(4)
C9 0.041(6) 0.034(6) 0.026(6) 0.007(5) 0.009(5) 0.017(5)
C8 0.045(7) 0.031(6) 0.020(6) 0.006(5) 0.009(5) 0.005(5)
C1' 0.019(5) 0.016(6) 0.021(6) 0.005(5) 0.000(4) -0.002(4)
C30' 0.010(5) 0.025(6) 0.024(5) 0.015(4) -0.002(4) 0.001(4)
C34' 0.017(5) 0.020(6) 0.026(6) 0.009(4) 0.006(4) 0.000(4)
C36' 0.026(5) 0.026(6) 0.036(6) 0.012(4) 0.007(4) 0.006(4)
C35' 0.013(5) 0.026(6) 0.024(5) 0.006(5) 0.005(4) 0.002(4)
C29' 0.026(5) 0.035(6) 0.031(6) 0.016(5) 0.004(4) 0.010(4)
C28' 0.026(5) 0.037(6) 0.018(5) 0.017(4) 0.006(4) 0.010(4)
C27' 0.025(5) 0.033(6) 0.020(5) 0.002(4) 0.004(4) 0.012(4)
C26' 0.014(5) 0.018(5) 0.026(6) 0.009(4) -0.010(4) 0.001(4)
C31' 0.020(5) 0.032(6) 0.025(5) 0.001(4) 0.002(4) 0.010(4)
C33' 0.029(6) 0.025(6) 0.046(6) 0.008(5) -0.005(5) -0.006(4)
C32' 0.029(6) 0.024(6) 0.037(6) 0.002(5) 0.003(5) 0.009(4)
C4' 0.014(5) 0.031(6) 0.028(6) 0.014(5) 0.005(4) 0.005(4)
C24' 0.017(5) 0.021(6) 0.039(6) 0.013(5) 0.006(4) 0.009(4)
C23' 0.010(5) 0.036(6) 0.035(6) 0.016(5) 0.002(4) 0.006(4)
C3' 0.013(5) 0.032(6) 0.022(5) 0.013(4) 0.007(4) 0.006(4)
C2' 0.015(5) 0.016(5) 0.018(5) 0.004(4) 0.004(4) 0.006(4)
C8' 0.020(5) 0.032(6) 0.031(6) 0.015(5) 0.017(4) 0.006(4)
C6' 0.019(5) 0.017(5) 0.019(5) 0.003(4) 0.002(4) 0.003(4)
C5' 0.008(5) 0.022(6) 0.022(5) 0.010(4) -0.005(4) -0.003(4)
C10' 0.026(6) 0.030(5) 0.007(4) 0.007(5) 0.009(4) 0.010(5)
C12' 0.049(8) 0.016(5) 0.023(5) 0.002(5) 0.007(5) 0.004(5)
C13' 0.060(7) 0.024(6) 0.033(6) 0.015(5) 0.016(5) 0.023(5)
C14' 0.034(6) 0.033(7) 0.029(6) 0.014(5) 0.004(5) 0.023(5)
C15' 0.027(6) 0.030(6) 0.022(5) 0.012(5) 0.008(4) 0.007(5)
C21' 0.029(6) 0.044(8) 0.047(7) 0.007(6) -0.005(5) 0.007(5)
C20' 0.029(6) 0.045(7) 0.048(6) 0.025(6) 0.010(5) 0.017(5)
C16' 0.026(6) 0.021(7) 0.035(6) 0.006(5) 0.008(5) 0.002(5)
C17' 0.031(5) 0.043(7) 0.037(6) 0.014(5) -0.006(4) -0.001(4)
C18' 0.041(6) 0.040(7) 0.061(7) 0.027(6) 0.018(5) 0.010(5)
C7' 0.042(6) 0.025(6) 0.017(5) 0.007(4) 0.007(4) 0.009(4)
C9' 0.039(6) 0.038(6) 0.017(5) 0.014(4) 0.013(4) 0.011(5)
C22' 0.016(5) 0.023(6) 0.023(5) 0.009(4) 0.006(4) 0.005(4)

loop_
_atom_type_symbol
_atom_type_description
_atom_type_scat_dispersion_real
_atom_type_scat_dispersion_imag
_atom_type_scat_source
C C 0.0033 0.0016 'International Tables Vol C Tables 4.2.6.8 and 6.1.1.4'
H H 0.0000 0.0000 'International Tables Vol C Tables 4.2.6.8 and 6.1.1.4'
Au Au -2.0133 8.8022 'International Tables Vol C Tables 4.2.6.8 and 6.1.1.4'
Cl Cl 0.1484 0.1585 'International Tables Vol C Tables 4.2.6.8 and 6.1.1.4'
N N 0.0061 0.0033 'International Tables Vol C Tables 4.2.6.8 and 6.1.1.4'

loop_
_geom_angle_atom_site_label_1
_geom_angle_atom_site_label_2
_geom_angle_atom_site_label_3
_geom_angle
C1 Au1 Cl1 176.4(3)
C1' Au1' Cl1' 176.6(3)
C1 N1 C25 123.2(7)
C1 N1 C4 115.9(7)
C25 N1 C4 120.9(7)
C5 N2 C10 129.7(8)
C25' N1' C4' 120.0(6)
C1' N1' C25' 124.4(7)
C1' N1' C4' 115.6(7)
C30' C25' N1' 120.8(8)
C30' C25' C26' 121.9(8)
C26' C25' N1' 117.3(8)
C5' N2' C10' 131.0(8)
C10' C11' C16' 120.2(8)
C12' C11' C10' 118.5(9)
C12' C11' C16' 121.3(9)
C15' C19' H19' 107.4
C15' C19' C21' 113.2(8)
C15' C19' C20' 112.2(8)
C21' C19' H19' 107.4
C21' C19' C20' 109.0(7)
C20' C19' H19' 107.4
N1 C1 Au1 127.3(7)
N1 C1 C2 110.2(7)
C2 C1 Au1 121.9(6)
C26 C25 N1 117.3(8)
C26 C25 C30 123.5(8)
C30 C25 N1 119.2(8)
C25 C26 C31 123.5(8)
C25 C26 C27 116.2(9)
C27 C26 C31 120.0(9)
C26 C31 H31 108.1
C26 C31 C33 112.7(7)
C26 C31 C32 111.0(7)
C33 C31 H31 108.1
C32 C31 H31 108.1
C32 C31 C33 108.7(8)
C31 C33 H33A 109.5
C31 C33 H33B 109.5
C31 C33 H33C 109.5
H33A C33 H33B 109.5
H33A C33 H33C 109.5
H33B C33 H33C 109.5
C31 C32 H32A 109.5
C31 C32 H32B 109.5
C31 C32 H32C 109.5
H32A C32 H32B 109.5
H32A C32 H32C 109.5
H32B C32 H32C 109.5
C26 C27 H27 118.9
C28 C27 C26 122.1(10)
C28 C27 H27 118.9
C27 C28 H28 119.5
C27 C28 C29 121.0(9)
C29 C28 H28 119.5
C28 C29 H29 119.8
C28 C29 C30 120.3(10)
C30 C29 H29 119.8
C25 C30 C34 125.0(8)
C29 C30 C25 116.7(9)
C29 C30 C34 118.0(9)
C30 C34 H34 108.4
C30 C34 C35 108.2(7)
C30 C34 C36 114.1(7)
C35 C34 H34 108.4
C36 C34 H34 108.4
C36 C34 C35 109.2(8)
C34 C35 H35A 109.5
C34 C35 H35B 109.5
C34 C35 H35C 109.5
H35A C35 H35B 109.5
H35A C35 H35C 109.5
H35B C35 H35C 109.5
C34 C36 H36A 109.5
C34 C36 H36B 109.5
C34 C36 H36C 109.5
H36A C36 H36B 109.5
H36A C36 H36C 109.5
H36B C36 H36C 109.5
N1 C4 C24 109.0(7)
N1 C4 C3 101.4(6)
C23 C4 N1 111.8(8)
C23 C4 C24 109.7(7)
C23 C4 C3 111.8(8)
C24 C4 C3 112.8(8)
C4 C23 H23A 109.5
C4 C23 H23B 109.5
C4 C23 H23C 109.5
H23A C23 H23B 109.5
H23A C23 H23C 109.5
H23B C23 H23C 109.5
C4 C24 H24A 109.5
C4 C24 H24B 109.5
C4 C24 H24C 109.5
H24A C24 H24B 109.5
H24A C24 H24C 109.5
H24B C24 H24C 109.5
C4 C3 H3A 110.4
C4 C3 H3B 110.4
C4 C3 C2 106.5(7)
H3A C3 H3B 108.6
C2 C3 H3A 110.4
C2 C3 H3B 110.4
C1 C2 C3 104.0(7)
C1 C2 C22 104.9(7)
C1 C2 C5 106.6(7)
C3 C2 C5 108.7(7)
C22 C2 C3 112.3(8)
C22 C2 C5 119.1(7)
C2 C22 H22A 109.5
C2 C22 H22B 109.5
C2 C22 H22C 109.5
H22A C22 H22B 109.5
H22A C22 H22C 109.5
H22B C22 H22C 109.5
N2 C5 C2 112.0(7)
N2 C5 C6 128.5(8)
C2 C5 C6 119.5(7)
N2 C10 C11 119.3(9)
C15 C10 N2 120.9(9)
C15 C10 C11 119.4(9)
C10 C15 C19 121.6(9)
C14 C15 C10 119.9(9)
C14 C15 C19 118.5(9)
C15 C14 H14 119.7
C13 C14 C15 120.6(9)
C13 C14 H14 119.7
C14 C13 H13 120.2
C14 C13 C12 119.6(9)
C12 C13 H13 120.2
C13 C12 H12 118.5
C13 C12 C11 122.9(9)
C11 C12 H12 118.5
C10 C11 C16 122.8(8)
C12 C11 C10 117.5(9)
C12 C11 C16 119.7(9)
C11 C16 H16 107.8
C11 C16 C17 112.3(8)
C17 C16 H16 107.8
C18 C16 C11 111.4(8)
C18 C16 H16 107.8
C18 C16 C17 109.5(7)
C16 C17 H17A 109.5
C16 C17 H17B 109.5
C16 C17 H17C 109.5
H17A C17 H17B 109.5
H17A C17 H17C 109.5
H17B C17 H17C 109.5
C16 C18 H18A 109.5
C16 C18 H18B 109.5
C16 C18 H18C 109.5
H18A C18 H18B 109.5
H18A C18 H18C 109.5
H18B C18 H18C 109.5
C15 C19 H19 108.0
C21 C19 C15 113.1(8)
C21 C19 H19 108.0
C21 C19 C20 109.5(8)
C20 C19 C15 110.0(8)
C20 C19 H19 108.0
C19 C21 H21A 109.5
C19 C21 H21B 109.5
C19 C21 H21C 109.5
H21A C21 H21B 109.5
H21A C21 H21C 109.5
H21B C21 H21C 109.5
C19 C20 H20A 109.5
C19 C20 H20B 109.5
C19 C20 H20C 109.5
H20A C20 H20B 109.5
H20A C20 H20C 109.5
H20B C20 H20C 109.5
C7 C6 C5 109.5(7)
C7 C6 C8 111.0(7)
C9 C6 C5 113.8(7)
C9 C6 C7 107.1(7)
C9 C6 C8 106.0(7)
C8 C6 C5 109.4(7)
C6 C7 H7A 109.5
C6 C7 H7B 109.5
C6 C7 H7C 109.5
H7A C7 H7B 109.5
H7A C7 H7C 109.5
H7B C7 H7C 109.5
C6 C9 H9A 109.5
C6 C9 H9B 109.5
C6 C9 H9C 109.5
H9A C9 H9B 109.5
H9A C9 H9C 109.5
H9B C9 H9C 109.5
C6 C8 H8A 109.5
C6 C8 H8B 109.5
C6 C8 H8C 109.5
H8A C8 H8B 109.5
H8A C8 H8C 109.5
H8B C8 H8C 109.5
N1' C1' Au1' 125.7(7)
N1' C1' C2' 110.4(7)
C2' C1' Au1' 123.2(6)
C25' C30' C34' 124.1(8)
C29' C30' C25' 116.8(8)
C29' C30' C34' 118.8(8)
C30' C34' H34' 108.2
C30' C34' C36' 113.4(7)
C30' C34' C35' 108.9(7)
C36' C34' H34' 108.2
C35' C34' H34' 108.2
C35' C34' C36' 109.8(7)
C34' C36' H36D 109.5
C34' C36' H36E 109.5
C34' C36' H36F 109.5
H36D C36' H36E 109.5
H36D C36' H36F 109.5
H36E C36' H36F 109.5
C34' C35' H35D 109.5
C34' C35' H35E 109.5
C34' C35' H35F 109.5
H35D C35' H35E 109.5
H35D C35' H35F 109.5
H35E C35' H35F 109.5
C30' C29' H29' 118.9
C28' C29' C30' 122.2(9)
C28' C29' H29' 118.9
C29' C28' H28' 119.8
C29' C28' C27' 120.5(8)
C27' C28' H28' 119.8
C28' C27' H27' 119.6
C28' C27' C26' 120.8(8)
C26' C27' H27' 119.6
C25' C26' C31' 122.3(8)
C27' C26' C25' 117.6(8)
C27' C26' C31' 120.1(9)
C26' C31' H31' 107.1
C33' C31' C26' 113.9(7)
C33' C31' H31' 107.1
C33' C31' C32' 111.8(7)
C32' C31' C26' 109.5(7)
C32' C31' H31' 107.1
C31' C33' H33D 109.5
C31' C33' H33E 109.5
C31' C33' H33F 109.5
H33D C33' H33E 109.5
H33D C33' H33F 109.5
H33E C33' H33F 109.5
C31' C32' H32D 109.5
C31' C32' H32E 109.5
C31' C32' H32F 109.5
H32D C32' H32E 109.5
H32D C32' H32F 109.5
H32E C32' H32F 109.5
C24' C4' N1' 109.1(7)
C24' C4' C3' 113.5(8)
C23' C4' N1' 112.6(7)
C23' C4' C24' 108.4(7)
C23' C4' C3' 113.5(8)
C3' C4' N1' 99.6(6)
C4' C24' H24D 109.5
C4' C24' H24E 109.5
C4' C24' H24F 109.5
H24D C24' H24E 109.5
H24D C24' H24F 109.5
H24E C24' H24F 109.5
C4' C23' H23D 109.5
C4' C23' H23E 109.5
C4' C23' H23F 109.5
H23D C23' H23E 109.5
H23D C23' H23F 109.5
H23E C23' H23F 109.5
C4' C3' H3'A 109.9
C4' C3' H3'B 109.9
C4' C3' C2' 109.1(7)
H3'A C3' H3'B 108.3
C2' C3' H3'A 109.9
C2' C3' H3'B 109.9
C1' C2' C3' 102.5(6)
C1' C2' C5' 109.5(7)
C1' C2' C22' 102.9(7)
C3' C2' C5' 110.5(7)
C22' C2' C3' 110.6(7)
C22' C2' C5' 119.3(7)
H8'A C8' H8'B 109.5
H8'A C8' H8'C 109.5
H8'B C8' H8'C 109.5
C6' C8' H8'A 109.5
C6' C8' H8'B 109.5
C6' C8' H8'C 109.5
C8' C6' C5' 109.4(7)
C8' C6' C7' 109.9(7)
C7' C6' C5' 109.9(7)
C9' C6' C8' 106.7(7)
C9' C6' C5' 113.9(7)
C9' C6' C7' 106.8(7)
N2' C5' C2' 112.4(7)
N2' C5' C6' 128.2(8)
C2' C5' C6' 119.2(7)
C11' C10' N2' 120.2(9)
C11' C10' C15' 120.2(8)
C15' C10' N2' 119.2(8)
C11' C12' H12' 119.3
C13' C12' C11' 121.4(9)
C13' C12' H12' 119.3
C12' C13' H13' 120.0
C12' C13' C14' 119.9(9)
C14' C13' H13' 120.0
C13' C14' H14' 119.7
C15' C14' C13' 120.5(9)
C15' C14' H14' 119.7
C10' C15' C19' 122.3(8)
C14' C15' C19' 118.3(9)
C14' C15' C10' 119.4(9)
C19' C21' H21D 109.5
C19' C21' H21E 109.5
C19' C21' H21F 109.5
H21D C21' H21E 109.5
H21D C21' H21F 109.5
H21E C21' H21F 109.5
C19' C20' H20D 109.5
C19' C20' H20E 109.5
C19' C20' H20F 109.5
H20D C20' H20E 109.5
H20D C20' H20F 109.5
H20E C20' H20F 109.5
C11' C16' H16' 108.1
C11' C16' C17' 109.2(7)
C11' C16' C18' 114.3(8)
C17' C16' H16' 108.1
C17' C16' C18' 108.9(8)
C18' C16' H16' 108.1
C16' C17' H17D 109.5
C16' C17' H17E 109.5
C16' C17' H17F 109.5
H17D C17' H17E 109.5
H17D C17' H17F 109.5
H17E C17' H17F 109.5
C16' C18' H18D 109.5
C16' C18' H18E 109.5
C16' C18' H18F 109.5
H18D C18' H18E 109.5
H18D C18' H18F 109.5
H18E C18' H18F 109.5
C6' C7' H7'A 109.5
C6' C7' H7'B 109.5
C6' C7' H7'C 109.5
H7'A C7' H7'B 109.5
H7'A C7' H7'C 109.5
H7'B C7' H7'C 109.5
C6' C9' H9'A 109.5
C6' C9' H9'B 109.5
C6' C9' H9'C 109.5
H9'A C9' H9'B 109.5
H9'A C9' H9'C 109.5
H9'B C9' H9'C 109.5
C2' C22' H22D 109.5
C2' C22' H22E 109.5
C2' C22' H22F 109.5
H22D C22' H22E 109.5
H22D C22' H22F 109.5
H22E C22' H22F 109.5

loop_
_geom_bond_atom_site_label_1
_geom_bond_atom_site_label_2
_geom_bond_distance
Au1 Cl1 2.291(2)
Au1 C1 1.984(8)
Au1' Cl1' 2.293(2)
Au1' C1' 1.974(8)
N1 C1 1.285(10)
N1 C25 1.461(10)
N1 C4 1.527(10)
N2 C5 1.266(10)
N2 C10 1.406(10)
N1' C25' 1.464(10)
N1' C1' 1.299(10)
N1' C4' 1.550(10)
C25' C30' 1.402(11)
C25' C26' 1.407(12)
N2' C5' 1.259(10)
N2' C10' 1.420(10)
C11' C10' 1.406(11)
C11' C12' 1.389(11)
C11' C16' 1.507(11)
C19' H19' 1.0000
C19' C15' 1.511(12)
C19' C21' 1.534(11)
C19' C20' 1.537(11)
C1 C2 1.533(11)
C25 C26 1.397(12)
C25 C30 1.408(12)
C26 C31 1.510(13)
C26 C27 1.405(11)
C31 H31 1.0000
C31 C33 1.544(11)
C31 C32 1.529(11)
C33 H33A 0.9800
C33 H33B 0.9800
C33 H33C 0.9800
C32 H32A 0.9800
C32 H32B 0.9800
C32 H32C 0.9800
C27 H27 0.9500
C27 C28 1.350(12)
C28 H28 0.9500
C28 C29 1.391(13)
C29 H29 0.9500
C29 C30 1.407(11)
C30 C34 1.525(12)
C34 H34 1.0000
C34 C35 1.538(11)
C34 C36 1.531(11)
C35 H35A 0.9800
C35 H35B 0.9800
C35 H35C 0.9800
C36 H36A 0.9800
C36 H36B 0.9800
C36 H36C 0.9800
C4 C23 1.498(12)
C4 C24 1.537(12)
C4 C3 1.548(11)
C23 H23A 0.9800
C23 H23B 0.9800
C23 H23C 0.9800
C24 H24A 0.9800
C24 H24B 0.9800
C24 H24C 0.9800
C3 H3A 0.9900
C3 H3B 0.9900
C3 C2 1.551(11)
C2 C22 1.542(12)
C2 C5 1.571(12)
C22 H22A 0.9800
C22 H22B 0.9800
C22 H22C 0.9800
C5 C6 1.573(11)
C10 C15 1.396(12)
C10 C11 1.429(13)
C15 C14 1.391(12)
C15 C19 1.547(12)
C14 H14 0.9500
C14 C13 1.365(12)
C13 H13 0.9500
C13 C12 1.367(13)
C12 H12 0.9500
C12 C11 1.378(13)
C11 C16 1.523(12)
C16 H16 1.0000
C16 C17 1.529(12)
C16 C18 1.519(11)
C17 H17A 0.9800
C17 H17B 0.9800
C17 H17C 0.9800
C18 H18A 0.9800
C18 H18B 0.9800
C18 H18C 0.9800
C19 H19 1.0000
C19 C21 1.517(12)
C19 C20 1.537(12)
C21 H21A 0.9800
C21 H21B 0.9800
C21 H21C 0.9800
C20 H20A 0.9800
C20 H20B 0.9800
C20 H20C 0.9800
C6 C7 1.539(11)
C6 C9 1.535(12)
C6 C8 1.542(11)
C7 H7A 0.9800
C7 H7B 0.9800
C7 H7C 0.9800
C9 H9A 0.9800
C9 H9B 0.9800
C9 H9C 0.9800
C8 H8A 0.9800
C8 H8B 0.9800
C8 H8C 0.9800
C1' C2' 1.535(11)
C30' C34' 1.514(11)
C30' C29' 1.380(11)
C34' H34' 1.0000
C34' C36' 1.533(11)
C34' C35' 1.532(10)
C36' H36D 0.9800
C36' H36E 0.9800
C36' H36F 0.9800
C35' H35D 0.9800
C35' H35E 0.9800
C35' H35F 0.9800
C29' H29' 0.9500
C29' C28' 1.363(11)
C28' H28' 0.9500
C28' C27' 1.367(11)
C27' H27' 0.9500
C27' C26' 1.389(11)
C26' C31' 1.531(12)
C31' H31' 1.0000
C31' C33' 1.519(11)
C31' C32' 1.531(10)
C33' H33D 0.9800
C33' H33E 0.9800
C33' H33F 0.9800
C32' H32D 0.9800
C32' H32E 0.9800
C32' H32F 0.9800
C4' C24' 1.523(12)
C4' C23' 1.517(11)
C4' C3' 1.527(11)
C24' H24D 0.9800
C24' H24E 0.9800
C24' H24F 0.9800
C23' H23D 0.9800
C23' H23E 0.9800
C23' H23F 0.9800
C3' H3'A 0.9900
C3' H3'B 0.9900
C3' C2' 1.543(10)
C2' C5' 1.546(11)
C2' C22' 1.540(11)
C8' H8'A 0.9800
C8' H8'B 0.9800
C8' H8'C 0.9800
C8' C6' 1.534(11)
C6' C5' 1.564(11)
C6' C7' 1.536(11)
C6' C9' 1.528(11)
C10' C15' 1.409(13)
C12' H12' 0.9500
C12' C13' 1.380(13)
C13' H13' 0.9500
C13' C14' 1.388(12)
C14' H14' 0.9500
C14' C15' 1.382(12)
C21' H21D 0.9800
C21' H21E 0.9800
C21' H21F 0.9800
C20' H20D 0.9800
C20' H20E 0.9800
C20' H20F 0.9800
C16' H16' 1.0000
C16' C17' 1.528(11)
C16' C18' 1.551(12)
C17' H17D 0.9800
C17' H17E 0.9800
C17' H17F 0.9800
C18' H18D 0.9800
C18' H18E 0.9800
C18' H18F 0.9800
C7' H7'A 0.9800
C7' H7'B 0.9800
C7' H7'C 0.9800
C9' H9'A 0.9800
C9' H9'B 0.9800
C9' H9'C 0.9800
C22' H22D 0.9800
C22' H22E 0.9800
C22' H22F 0.9800

loop_
_geom_torsion_atom_site_label_1
_geom_torsion_atom_site_label_2
_geom_torsion_atom_site_label_3
_geom_torsion_atom_site_label_4
_geom_torsion
Au1 C1 C2 C3 179.3(6)
Au1 C1 C2 C22 -62.6(9)
Au1 C1 C2 C5 64.5(9)
Au1' C1' C2' C3' 179.5(7)
Au1' C1' C2' C5' 62.1(9)
Au1' C1' C2' C22' -65.7(8)
N1 C1 C2 C3 -8.8(10)
N1 C1 C2 C22 109.3(8)
N1 C1 C2 C5 -123.6(8)
N1 C25 C26 C31 8.7(12)
N1 C25 C26 C27 -177.5(7)
N1 C25 C30 C29 176.7(7)
N1 C25 C30 C34 -9.8(12)
N1 C4 C3 C2 -13.0(10)
N2 C5 C6 C7 -113.3(10)
N2 C5 C6 C9 6.5(13)
N2 C5 C6 C8 124.8(10)
N2 C10 C15 C14 -174.1(9)
N2 C10 C15 C19 5.7(15)
N2 C10 C11 C12 174.2(9)
N2 C10 C11 C16 -4.6(14)
N1' C25' C30' C34' -10.8(12)
N1' C25' C30' C29' 176.0(7)
N1' C25' C26' C27' -176.4(7)
N1' C25' C26' C31' 6.5(11)
N1' C1' C2' C3' -9.6(9)
N1' C1' C2' C5' -126.9(8)
N1' C1' C2' C22' 105.3(8)
N1' C4' C3' C2' -16.1(9)
C25' N1' C1' Au1' -8.1(13)
C25' N1' C1' C2' -178.8(8)
C25' N1' C4' C24' 69.7(10)
C25' N1' C4' C23' -50.6(10)
C25' N1' C4' C3' -171.2(7)
C25' C30' C34' C36' 126.2(8)
C25' C30' C34' C35' -111.3(9)
C25' C30' C29' C28' 2.6(12)
C25' C26' C31' C33' -135.4(8)
C25' C26' C31' C32' 98.6(9)
N2' C10' C15' C19' -4.3(14)
N2' C10' C15' C14' 176.2(9)
C11' C10' C15' C19' -177.8(8)
C11' C10' C15' C14' 2.7(14)
C11' C12' C13' C14' 2.4(14)
C1 N1 C25 C26 -90.4(11)
C1 N1 C25 C30 89.0(11)
C1 N1 C4 C23 127.6(9)
C1 N1 C4 C24 -110.9(9)
C1 N1 C4 C3 8.4(11)
C1 C2 C5 N2 29.4(10)
C1 C2 C5 C6 -154.0(7)
C25 N1 C1 Au1 -6.5(14)
C25 N1 C1 C2 -177.8(8)
C25 N1 C4 C23 -54.3(11)
C25 N1 C4 C24 67.2(11)
C25 N1 C4 C3 -173.5(8)
C25 C26 C31 C33 -134.2(9)
C25 C26 C31 C32 103.5(10)
C25 C26 C27 C28 0.3(12)
C25 C30 C34 C35 -110.8(9)
C25 C30 C34 C36 127.5(9)
C26 C25 C30 C29 -4.0(12)
C26 C25 C30 C34 169.6(8)
C26 C27 C28 C29 -2.6(13)
C31 C26 C27 C28 174.3(8)
C27 C26 C31 C33 52.2(11)
C27 C26 C31 C32 -70.1(10)
C27 C28 C29 C30 1.7(13)
C28 C29 C30 C25 1.5(12)
C28 C29 C30 C34 -172.5(8)
C29 C30 C34 C35 62.7(9)
C29 C30 C34 C36 -59.0(10)
C30 C25 C26 C31 -170.7(8)
C30 C25 C26 C27 3.1(12)
C4 N1 C1 Au1 171.6(7)
C4 N1 C1 C2 0.3(11)
C4 N1 C25 C26 91.7(10)
C4 N1 C25 C30 -88.9(10)
C4 C3 C2 C1 13.6(10)
C4 C3 C2 C22 -99.3(9)
C4 C3 C2 C5 126.8(8)
C23 C4 C3 C2 -132.3(8)
C24 C4 C3 C2 103.5(9)
C3 C2 C5 N2 -82.2(9)
C3 C2 C5 C6 94.5(9)
C2 C5 C6 C7 70.7(10)
C2 C5 C6 C9 -169.5(7)
C2 C5 C6 C8 -51.2(10)
C22 C2 C5 N2 147.6(8)
C22 C2 C5 C6 -35.8(11)
C5 N2 C10 C15 -89.8(12)
C5 N2 C10 C11 97.9(13)
C10 N2 C5 C2 174.4(9)
C10 N2 C5 C6 -1.8(16)
C10 C15 C14 C13 -0.1(15)
C10 C15 C19 C21 130.1(10)
C10 C15 C19 C20 -107.1(11)
C10 C11 C16 C17 123.2(10)
C10 C11 C16 C18 -113.6(10)
C15 C10 C11 C12 1.7(15)
C15 C10 C11 C16 -177.0(9)
C15 C14 C13 C12 1.9(16)
C14 C15 C19 C21 -50.1(12)
C14 C15 C19 C20 72.7(11)
C14 C13 C12 C11 -1.9(17)
C13 C12 C11 C10 0.1(16)
C13 C12 C11 C16 178.9(10)
C12 C11 C16 C17 -55.5(12)
C12 C11 C16 C18 67.7(12)
C11 C10 C15 C14 -1.8(15)
C11 C10 C15 C19 178.0(9)
C19 C15 C14 C13 -179.9(9)
C1' N1' C25' C30' 88.4(11)
C1' N1' C25' C26' -90.1(10)
C1' N1' C4' C24' -108.3(9)
C1' N1' C4' C23' 131.3(8)
C1' N1' C4' C3' 10.8(10)
C1' C2' C5' N2' 29.8(10)
C1' C2' C5' C6' -153.8(7)
C30' C25' C26' C27' 5.1(12)
C30' C25' C26' C31' -172.1(7)
C30' C29' C28' C27' 0.7(13)
C34' C30' C29' C28' -171.1(8)
C29' C30' C34' C36' -60.7(10)
C29' C30' C34' C35' 61.9(9)
C29' C28' C27' C26' -1.2(13)
C28' C27' C26' C25' -1.6(12)
C28' C27' C26' C31' 175.6(7)
C27' C26' C31' C33' 47.5(11)
C27' C26' C31' C32' -78.5(9)
C26' C25' C30' C34' 167.8(7)
C26' C25' C30' C29' -5.5(12)
C4' N1' C25' C30' -89.5(9)
C4' N1' C25' C26' 92.0(9)
C4' N1' C1' Au1' 169.9(6)
C4' N1' C1' C2' -0.8(10)
C4' C3' C2' C1' 16.4(9)
C4' C3' C2' C5' 133.0(8)
C4' C3' C2' C22' -92.8(9)
C24' C4' C3' C2' 99.6(9)
C23' C4' C3' C2' -136.0(8)
C3' C2' C5' N2' -82.5(9)
C3' C2' C5' C6' 94.0(8)
C8' C6' C5' N2' 126.9(9)
C8' C6' C5' C2' -49.0(9)
C5' N2' C10' C11' -86.8(12)
C5' N2' C10' C15' 99.7(12)
C10' N2' C5' C2' 175.1(8)
C10' N2' C5' C6' -1.0(15)
C10' C11' C12' C13' -0.9(14)
C10' C11' C16' C17' -83.8(10)
C10' C11' C16' C18' 153.9(9)
C12' C11' C10' N2' -175.1(8)
C12' C11' C10' C15' -1.6(14)
C12' C11' C16' C17' 94.2(10)
C12' C11' C16' C18' -28.0(12)
C12' C13' C14' C15' -1.3(14)
C13' C14' C15' C19' 179.2(8)
C13' C14' C15' C10' -1.2(14)
C21' C19' C15' C10' -112.3(10)
C21' C19' C15' C14' 67.2(11)
C20' C19' C15' C10' 123.8(9)
C20' C19' C15' C14' -56.7(11)
C16' C11' C10' N2' 3.0(14)
C16' C11' C10' C15' 176.5(8)
C16' C11' C12' C13' -179.0(8)
C7' C6' C5' N2' -112.4(10)
C7' C6' C5' C2' 71.8(9)
C9' C6' C5' N2' 7.5(12)
C9' C6' C5' C2' -168.3(7)
C22' C2' C5' N2' 147.8(8)
C22' C2' C5' C6' -35.8(11)

loop_
_twin_individual_id
_twin_individual_mass_fraction_refined
1 0.5295(6)
2 0.4705(6)
